data_7023915
loop_
_publ_author_name
'Poropudas, Merja J.'
'Vigo, Ludmila'
'Oilunkaniemi, Raija'
'Laitinen, Risto S.'

_publ_section_title
;
 Versatile solid-state coordination chemistry of telluroether complexes of
 silver(i) and copper(i).
;
_journal_issue 48
_journal_name_full 'Dalton transactions (Cambridge, England : 2003)'
_journal_page_first 16868
_journal_page_last 16877
_journal_paper_doi 10.1039/c3dt51840j
_journal_volume 42
_journal_year 2013
_chemical_formula_sum 'C37 H85 Ag5 F15 O15 S5 Si8 Te4'
_chemical_formula_weight 2489.82
_chemical_name_systematic
;
tetrakis[mu-bis(trimethylsilylmethyl)tellane)-
pentasilver pentakis(trifluoromethylsulfonate)
;
_space_group_IT_number 4
_symmetry_cell_setting monoclinic
_symmetry_space_group_name_Hall 'P 2yb'
_symmetry_space_group_name_H-M 'P 1 21 1'
_atom_sites_solution_hydrogens geom
_atom_sites_solution_primary direct
_atom_sites_solution_secondary difmap
_audit_creation_method SHELXL-97
_cell_angle_alpha 90.00
_cell_angle_beta 90.85(3)
_cell_angle_gamma 90.00
_cell_formula_units_Z 2
_cell_length_a 11.885(2)
_cell_length_b 27.949(6)
_cell_length_c 12.674(3)
_cell_measurement_reflns_used 12889
_cell_measurement_temperature 120(2)
_cell_measurement_theta_max 26.00
_cell_measurement_theta_min 3.22
_cell_volume 4209.5(15)
_computing_cell_refinement 'DENZO-SMN (Otwinowski & Minor, 1997)'
_computing_data_collection 'COLLECT (Bruker, 2008)'
_computing_data_reduction 'DENZO-SMN (Otwinowski & Minor, 1997)'
_computing_molecular_graphics 'DIAMOND (Branderburg, 1999)'
_computing_publication_material 'WinGX (Farrugia, 1999)'
_computing_structure_refinement 'SHELXL-97 (Sheldrick, 2008)'
_computing_structure_solution 'SIR-92 (Altomare et al., 1993)'
_diffrn_ambient_temperature 120(2)
_diffrn_measured_fraction_theta_full 0.945
_diffrn_measured_fraction_theta_max 0.945
_diffrn_measurement_device_type 'Bruker Nonius kappaccd'
_diffrn_measurement_method '\f scans, and \w scans with \k offsets'
_diffrn_radiation_monochromator graphite
_diffrn_radiation_source 'fine-focus sealed tube'
_diffrn_radiation_type MoK\a
_diffrn_radiation_wavelength 0.71073
_diffrn_reflns_av_R_equivalents 0.1199
_diffrn_reflns_av_sigmaI/netI 0.1044
_diffrn_reflns_limit_h_max 14
_diffrn_reflns_limit_h_min -14
_diffrn_reflns_limit_k_max 34
_diffrn_reflns_limit_k_min -32
_diffrn_reflns_limit_l_max 15
_diffrn_reflns_limit_l_min -15
_diffrn_reflns_number 26190
_diffrn_reflns_theta_full 26.00
_diffrn_reflns_theta_max 26.00
_diffrn_reflns_theta_min 3.22
_exptl_absorpt_coefficient_mu 2.818
_exptl_absorpt_correction_T_max 0.7658
_exptl_absorpt_correction_T_min 0.6026
_exptl_absorpt_correction_type multi-scan
_exptl_absorpt_process_details 'XPREP in SHELXTL  (Sheldrick, 2008)'
_exptl_crystal_colour colorless
_exptl_crystal_density_diffrn 1.964
_exptl_crystal_density_method 'not measured'
_exptl_crystal_description needle
_exptl_crystal_F_000 2394
_exptl_crystal_size_max 0.20
_exptl_crystal_size_mid 0.15
_exptl_crystal_size_min 0.10
_refine_diff_density_max 2.056
_refine_diff_density_min -1.259
_refine_diff_density_rms 0.287
_refine_ls_abs_structure_details 'Flack H D (1983), Acta Cryst. A39, 876-881'
_refine_ls_abs_structure_Flack -0.02(3)
_refine_ls_extinction_coef 0.0141(7)
_refine_ls_extinction_expression Fc^*^=kFc[1+0.001xFc^2^\l^3^/sin(2\q)]^-1/4^
_refine_ls_extinction_method SHELXL
_refine_ls_goodness_of_fit_ref 1.027
_refine_ls_hydrogen_treatment constr
_refine_ls_matrix_type full
_refine_ls_number_parameters 826
_refine_ls_number_reflns 13917
_refine_ls_number_restraints 1
_refine_ls_restrained_S_all 1.027
_refine_ls_R_factor_all 0.0835
_refine_ls_R_factor_gt 0.0791
_refine_ls_shift/su_max 0.001
_refine_ls_shift/su_mean 0.000
_refine_ls_structure_factor_coef Fsqd
_refine_ls_weighting_details 'calc w=1/[\s^2^(Fo^2^)+(0.1605P)^2^+4.8309P] where P=(Fo^2^+2Fc^2^)/3'
_refine_ls_weighting_scheme calc
_refine_ls_wR_factor_gt 0.2015
_refine_ls_wR_factor_ref 0.2092
_reflns_number_gt 12889
_reflns_number_total 13917
_reflns_threshold_expression >2sigma(I)
_cod_data_source_file c3dt51840j.txt
_cod_data_source_block cmpd7
_cod_original_cell_volume 4209.3(15)
_cod_original_sg_symbol_H-M P21
_cod_database_code 7023915

loop_
_symmetry_equiv_pos_as_xyz
'x, y, z'
'-x, y+1/2, -z'

loop_
_atom_site_label
_atom_site_type_symbol
_atom_site_fract_x
_atom_site_fract_y
_atom_site_fract_z
_atom_site_U_iso_or_equiv
_atom_site_adp_type
_atom_site_occupancy
_atom_site_symmetry_multiplicity
_atom_site_calc_flag
_atom_site_refinement_flags
Te1 Te 0.94508(8) 0.34419(3) 0.80073(7) 0.0362(2) Uani 1 1 d .
Te2 Te 0.74984(9) 0.63198(4) 0.79436(7) 0.0415(3) Uani 1 1 d .
Te3 Te 0.96314(7) 0.38849(3) 1.14232(7) 0.0324(2) Uani 1 1 d .
Te4 Te 0.82125(7) 0.56180(3) 1.13799(7) 0.0356(2) Uani 1 1 d .
Ag1 Ag 0.86289(9) 0.42801(4) 0.73892(9) 0.0419(3) Uani 1 1 d .
Ag2 Ag 0.79784(11) 0.55638(4) 0.67811(9) 0.0455(3) Uani 1 1 d .
Ag3 Ag 1.02772(9) 0.32065(4) 0.99875(9) 0.0375(3) Uani 1 1 d .
Ag4 Ag 0.83468(9) 0.63439(4) 1.00150(9) 0.0414(3) Uani 1 1 d .
Ag5 Ag 0.88927(9) 0.47436(4) 1.07658(9) 0.0395(3) Uani 1 1 d .
S1 S 0.6768(3) 0.48954(13) 0.8825(3) 0.0369(7) Uani 1 1 d .
S2 S 1.0071(3) 0.51592(14) 0.8491(3) 0.0415(8) Uani 1 1 d .
S3 S 0.7824(4) 0.47132(15) 0.4814(3) 0.0442(8) Uani 1 1 d .
S4 S 0.7427(3) 0.75503(13) 1.0586(3) 0.0394(8) Uani 1 1 d .
S5 S 1.0576(4) 0.70737(17) 0.9815(4) 0.0586(11) Uani 1 1 d .
Si11 Si 1.1799(4) 0.36657(19) 0.6594(4) 0.0484(10) Uani 1 1 d .
Si12 Si 0.7124(4) 0.29838(17) 0.6679(4) 0.0450(9) Uani 1 1 d .
Si21 Si 0.9109(4) 0.70230(18) 0.6315(4) 0.0492(10) Uani 1 1 d .
Si22 Si 0.4985(4) 0.6398(2) 0.6548(4) 0.0567(12) Uani 1 1 d .
Si31 Si 1.2347(3) 0.40300(16) 1.2270(3) 0.0392(8) Uani 1 1 d .
Si32 Si 0.6927(3) 0.35038(15) 1.1689(3) 0.0377(8) Uani 1 1 d .
Si41 Si 1.0512(4) 0.57927(18) 1.2995(4) 0.0515(11) Uani 1 1 d .
Si42 Si 0.5593(3) 0.60356(16) 1.2025(3) 0.0405(9) Uani 1 1 d .
O11 O 0.7091(8) 0.4829(4) 0.7728(8) 0.040(2) Uani 1 1 d .
O12 O 0.7300(9) 0.4560(4) 0.9517(9) 0.041(2) Uani 1 1 d .
O13 O 0.6757(9) 0.5383(4) 0.9170(9) 0.045(2) Uani 1 1 d .
O21 O 0.9612(9) 0.5068(4) 0.7438(8) 0.040(2) Uani 1 1 d .
O22 O 1.0137(9) 0.4731(5) 0.9138(9) 0.048(3) Uani 1 1 d .
O23 O 0.9636(10) 0.5578(5) 0.9007(11) 0.056(3) Uani 1 1 d .
O31 O 0.8292(10) 0.4367(4) 0.5554(10) 0.050(3) Uani 1 1 d .
O32 O 0.7854(10) 0.5203(4) 0.5166(9) 0.049(3) Uani 1 1 d .
O33 O 0.8130(12) 0.4659(5) 0.3721(10) 0.056(3) Uani 1 1 d .
O41 O 0.8047(9) 0.7797(5) 0.9761(11) 0.059(3) Uani 1 1 d .
O42 O 0.7675(11) 0.7702(6) 1.1623(11) 0.066(4) Uani 1 1 d .
O43 O 0.7324(11) 0.7042(4) 1.0462(14) 0.067(4) Uani 1 1 d .
O51 O 0.9933(11) 0.6734(5) 0.9273(11) 0.059(3) Uani 1 1 d .
O52 O 1.0212(15) 0.7131(8) 1.0930(13) 0.091(6) Uani 1 1 d .
O53 O 1.0766(11) 0.7512(5) 0.9350(19) 0.091(6) Uani 1 1 d .
F11 F 0.4849(9) 0.4819(5) 0.9773(10) 0.067(3) Uani 1 1 d .
F12 F 0.4713(9) 0.4985(6) 0.8141(11) 0.079(4) Uani 1 1 d .
F13 F 0.5141(10) 0.4274(5) 0.8642(14) 0.089(5) Uani 1 1 d .
F21 F 1.2047(8) 0.4985(4) 0.7671(10) 0.062(3) Uani 1 1 d .
F22 F 1.1591(11) 0.5722(5) 0.7757(15) 0.092(5) Uani 1 1 d .
F23 F 1.2111(9) 0.5354(6) 0.9156(12) 0.080(4) Uani 1 1 d .
F31 F 0.6171(10) 0.4109(4) 0.4510(8) 0.059(2) Uani 1 1 d .
F32 F 0.5758(9) 0.4848(4) 0.4118(8) 0.059(3) Uani 1 1 d .
F33 F 0.5894(9) 0.4605(4) 0.5775(8) 0.061(3) Uani 1 1 d .
F41 F 0.5918(10) 0.8225(5) 1.0303(13) 0.078(4) Uani 1 1 d .
F42 F 0.5288(9) 0.7590(5) 1.1038(11) 0.073(3) Uani 1 1 d .
F43 F 0.5635(9) 0.7586(5) 0.9375(10) 0.073(3) Uani 1 1 d .
F51 F 1.2641(12) 0.7072(7) 1.0512(17) 0.117(7) Uani 1 1 d .
F52 F 1.1936(12) 0.6393(7) 1.0380(15) 0.105(6) Uani 1 1 d .
F53 F 1.2406(12) 0.6756(7) 0.9013(11) 0.092(5) Uani 1 1 d .
C1 C 0.5297(12) 0.4731(6) 0.8827(15) 0.047(4) Uani 1 1 d .
C2 C 1.1550(13) 0.5310(6) 0.8264(15) 0.047(4) Uani 1 1 d .
C3 C 0.6339(16) 0.4561(6) 0.4812(13) 0.050(4) Uani 1 1 d .
C4 C 0.5986(13) 0.7744(6) 1.0327(15) 0.048(4) Uani 1 1 d .
C5 C 1.2005(16) 0.6810(7) 0.9911(18) 0.059(5) Uani 1 1 d .
C110 C 1.0607(12) 0.3225(7) 0.6810(12) 0.046(3) Uani 1 1 d .
H11A H 1.0933 0.2911 0.7009 0.055 Uiso 1 1 calc R
H11B H 1.0186 0.3182 0.6137 0.055 Uiso 1 1 calc R
C111 C 1.2343(18) 0.3887(8) 0.7899(16) 0.066(5) Uani 1 1 d .
H11C H 1.2551 0.3614 0.8345 0.098 Uiso 1 1 calc R
H11D H 1.1756 0.4074 0.8245 0.098 Uiso 1 1 calc R
H11E H 1.3005 0.4089 0.7790 0.098 Uiso 1 1 calc R
C112 C 1.1248(17) 0.4167(8) 0.5757(15) 0.061(5) Uani 1 1 d .
H11F H 1.0570 0.4300 0.6076 0.092 Uiso 1 1 calc R
H11G H 1.1063 0.4047 0.5049 0.092 Uiso 1 1 calc R
H11H H 1.1822 0.4417 0.5707 0.092 Uiso 1 1 calc R
C113 C 1.2906(17) 0.3313(10) 0.590(2) 0.079(7) Uani 1 1 d .
H11I H 1.3370 0.3141 0.6418 0.119 Uiso 1 1 calc R
H11J H 1.3381 0.3530 0.5493 0.119 Uiso 1 1 calc R
H11K H 1.2544 0.3083 0.5417 0.119 Uiso 1 1 calc R
C120 C 0.8251(14) 0.2893(6) 0.7719(12) 0.044(3) Uani 1 1 d .
H12A H 0.8670 0.2600 0.7533 0.052 Uiso 1 1 calc R
H12B H 0.7870 0.2828 0.8394 0.052 Uiso 1 1 calc R
C121 C 0.6202(15) 0.3494(8) 0.7092(15) 0.058(4) Uani 1 1 d .
H12C H 0.5482 0.3477 0.6707 0.087 Uiso 1 1 calc R
H12D H 0.6574 0.3798 0.6932 0.087 Uiso 1 1 calc R
H12E H 0.6069 0.3474 0.7852 0.087 Uiso 1 1 calc R
C122 C 0.6333(19) 0.2416(8) 0.6646(19) 0.069(6) Uani 1 1 d .
H12F H 0.5644 0.2457 0.6220 0.103 Uiso 1 1 calc R
H12G H 0.6136 0.2324 0.7366 0.103 Uiso 1 1 calc R
H12H H 0.6799 0.2165 0.6333 0.103 Uiso 1 1 calc R
C123 C 0.7767(19) 0.3105(8) 0.5367(14) 0.064(5) Uani 1 1 d .
H12I H 0.8264 0.2839 0.5180 0.096 Uiso 1 1 calc R
H12J H 0.8202 0.3402 0.5403 0.096 Uiso 1 1 calc R
H12K H 0.7170 0.3136 0.4829 0.096 Uiso 1 1 calc R
C210 C 0.7989(14) 0.7020(6) 0.7309(14) 0.047(4) Uani 1 1 d .
H21A H 0.7311 0.7171 0.6990 0.057 Uiso 1 1 calc R
H21B H 0.8236 0.7224 0.7907 0.057 Uiso 1 1 calc R
C211 C 0.8532(19) 0.6933(11) 0.4937(16) 0.078(7) Uani 1 1 d .
H21C H 0.8323 0.6597 0.4839 0.117 Uiso 1 1 calc R
H21D H 0.9106 0.7021 0.4425 0.117 Uiso 1 1 calc R
H21E H 0.7866 0.7135 0.4830 0.117 Uiso 1 1 calc R
C212 C 0.968(2) 0.7638(11) 0.642(3) 0.105(11) Uani 1 1 d .
H21F H 0.9121 0.7866 0.6142 0.158 Uiso 1 1 calc R
H21G H 1.0370 0.7662 0.6014 0.158 Uiso 1 1 calc R
H21H H 0.9842 0.7712 0.7163 0.158 Uiso 1 1 calc R
C213 C 1.019(2) 0.6560(12) 0.655(2) 0.094(9) Uani 1 1 d .
H21I H 1.0433 0.6567 0.7297 0.140 Uiso 1 1 calc R
H21J H 1.0843 0.6622 0.6107 0.140 Uiso 1 1 calc R
H21K H 0.9882 0.6244 0.6385 0.140 Uiso 1 1 calc R
C220 C 0.5702(13) 0.6419(6) 0.7885(12) 0.045(3) Uani 1 1 d .
H22A H 0.5357 0.6169 0.8332 0.054 Uiso 1 1 calc R
H22B H 0.5531 0.6732 0.8210 0.054 Uiso 1 1 calc R
C221 C 0.3452(18) 0.6530(13) 0.672(2) 0.090(8) Uani 1 1 d .
H22C H 0.3113 0.6616 0.6035 0.135 Uiso 1 1 calc R
H22D H 0.3367 0.6797 0.7212 0.135 Uiso 1 1 calc R
H22E H 0.3075 0.6247 0.6999 0.135 Uiso 1 1 calc R
C222 C 0.544(3) 0.6896(17) 0.570(2) 0.140(19) Uani 1 1 d .
H22F H 0.6136 0.6806 0.5345 0.210 Uiso 1 1 calc R
H22G H 0.5585 0.7180 0.6142 0.210 Uiso 1 1 calc R
H22H H 0.4854 0.6968 0.5180 0.210 Uiso 1 1 calc R
C223 C 0.523(5) 0.585(2) 0.587(3) 0.21(3) Uani 1 1 d .
H22I H 0.5396 0.5912 0.5132 0.312 Uiso 1 1 calc R
H22J H 0.4552 0.5645 0.5911 0.312 Uiso 1 1 calc R
H22K H 0.5864 0.5679 0.6206 0.312 Uiso 1 1 calc R
C310 C 1.0820(12) 0.4027(6) 1.2689(13) 0.043(3) Uani 1 1 d .
H31A H 1.0641 0.4341 1.3004 0.051 Uiso 1 1 calc R
H31B H 1.0725 0.3781 1.3244 0.051 Uiso 1 1 calc R
C311 C 1.2462(14) 0.4229(8) 1.0867(15) 0.055(4) Uani 1 1 d .
H31C H 1.3239 0.4324 1.0728 0.083 Uiso 1 1 calc R
H31D H 1.1959 0.4502 1.0741 0.083 Uiso 1 1 calc R
H31E H 1.2247 0.3965 1.0396 0.083 Uiso 1 1 calc R
C312 C 1.3100(12) 0.4450(7) 1.3182(18) 0.057(5) Uani 1 1 d .
H31F H 1.3170 0.4304 1.3883 0.086 Uiso 1 1 calc R
H31G H 1.2674 0.4749 1.3232 0.086 Uiso 1 1 calc R
H31H H 1.3851 0.4517 1.2910 0.086 Uiso 1 1 calc R
C313 C 1.2907(15) 0.3412(7) 1.2399(14) 0.051(4) Uani 1 1 d .
C320 C 0.8347(12) 0.3584(6) 1.2371(11) 0.043(3) Uani 1 1 d .
H32A H 0.8607 0.3267 1.2628 0.052 Uiso 1 1 calc R
H32B H 0.8247 0.3791 1.2996 0.052 Uiso 1 1 calc R
C321 C 0.6092(13) 0.4062(7) 1.1750(15) 0.049(4) Uani 1 1 d .
H32C H 0.5385 0.4019 1.1353 0.074 Uiso 1 1 calc R
H32D H 0.6521 0.4325 1.1441 0.074 Uiso 1 1 calc R
H32E H 0.5928 0.4136 1.2487 0.074 Uiso 1 1 calc R
C322 C 0.7142(13) 0.3354(6) 1.0281(12) 0.041(3) Uani 1 1 d .
H32F H 0.7609 0.3066 1.0232 0.062 Uiso 1 1 calc R
H32G H 0.7520 0.3621 0.9932 0.062 Uiso 1 1 calc R
H32H H 0.6412 0.3296 0.9936 0.062 Uiso 1 1 calc R
C323 C 0.6256(17) 0.3020(7) 1.2431(17) 0.060(5) Uani 1 1 d .
H32I H 0.5941 0.3150 1.3082 0.089 Uiso 1 1 calc R
H32J H 0.6817 0.2775 1.2608 0.089 Uiso 1 1 calc R
H32K H 0.5652 0.2878 1.2000 0.089 Uiso 1 1 calc R
C410 C 0.8920(12) 0.5778(7) 1.2909(12) 0.047(4) Uani 1 1 d .
H41A H 0.8630 0.6093 1.3137 0.056 Uiso 1 1 calc R
H41B H 0.8646 0.5536 1.3415 0.056 Uiso 1 1 calc R
C411 C 1.1123(14) 0.5483(8) 1.1833(17) 0.060(5) Uani 1 1 d .
H41C H 1.0907 0.5654 1.1186 0.090 Uiso 1 1 calc R
H41D H 1.0839 0.5154 1.1797 0.090 Uiso 1 1 calc R
H41E H 1.1946 0.5478 1.1904 0.090 Uiso 1 1 calc R
C412 C 1.093(2) 0.5481(12) 1.4242(19) 0.086(8) Uani 1 1 d .
H41F H 1.1734 0.5523 1.4373 0.129 Uiso 1 1 calc R
H41G H 1.0753 0.5139 1.4178 0.129 Uiso 1 1 calc R
H41H H 1.0506 0.5617 1.4831 0.129 Uiso 1 1 calc R
C413 C 1.0963(18) 0.6415(9) 1.308(2) 0.072(6) Uani 1 1 d .
H41I H 1.0605 0.6568 1.3684 0.108 Uiso 1 1 calc R
H41J H 1.0744 0.6583 1.2430 0.108 Uiso 1 1 calc R
H41K H 1.1782 0.6428 1.3172 0.108 Uiso 1 1 calc R
C420 C 0.6530(14) 0.5506(6) 1.1907(14) 0.049(4) Uani 1 1 d .
H42A H 0.6162 0.5277 1.1417 0.059 Uiso 1 1 calc R
H42B H 0.6576 0.5349 1.2607 0.059 Uiso 1 1 calc R
C421 C 0.6342(15) 0.6512(7) 1.2777(15) 0.055(4) Uani 1 1 d .
H42C H 0.6503 0.6400 1.3496 0.083 Uiso 1 1 calc R
H42D H 0.5868 0.6799 1.2803 0.083 Uiso 1 1 calc R
H42E H 0.7049 0.6589 1.2427 0.083 Uiso 1 1 calc R
C422 C 0.5155(13) 0.6240(6) 1.0701(13) 0.045(3) Uani 1 1 d .
H42F H 0.5818 0.6344 1.0311 0.067 Uiso 1 1 calc R
H42G H 0.4631 0.6509 1.0766 0.067 Uiso 1 1 calc R
H42H H 0.4783 0.5978 1.0322 0.067 Uiso 1 1 calc R
C423 C 0.4326(17) 0.5830(10) 1.2739(16) 0.073(7) Uani 1 1 d .
H42I H 0.3878 0.5620 1.2279 0.109 Uiso 1 1 calc R
H42J H 0.3874 0.6107 1.2940 0.109 Uiso 1 1 calc R
H42K H 0.4560 0.5654 1.3374 0.109 Uiso 1 1 calc R

loop_
_atom_site_aniso_label
_atom_site_aniso_U_11
_atom_site_aniso_U_22
_atom_site_aniso_U_33
_atom_site_aniso_U_23
_atom_site_aniso_U_13
_atom_site_aniso_U_12
Te1 0.0418(5) 0.0313(5) 0.0353(4) -0.0009(3) -0.0097(4) 0.0007(4)
Te2 0.0586(6) 0.0299(5) 0.0358(4) -0.0005(4) -0.0085(4) 0.0017(4)
Te3 0.0319(4) 0.0299(5) 0.0350(4) -0.0011(3) -0.0092(3) 0.0010(3)
Te4 0.0365(4) 0.0288(5) 0.0412(5) 0.0001(4) -0.0099(4) 0.0009(3)
Ag1 0.0468(5) 0.0323(6) 0.0464(6) 0.0025(4) -0.0097(5) 0.0006(4)
Ag2 0.0611(7) 0.0338(6) 0.0413(6) -0.0030(5) -0.0073(5) 0.0010(5)
Ag3 0.0392(5) 0.0323(5) 0.0408(5) -0.0027(4) -0.0096(4) 0.0024(4)
Ag4 0.0475(6) 0.0325(6) 0.0439(6) 0.0008(4) -0.0090(5) -0.0012(5)
Ag5 0.0411(5) 0.0324(6) 0.0446(6) 0.0009(4) -0.0111(4) 0.0033(4)
S1 0.0361(16) 0.0343(18) 0.0398(17) 0.0012(14) -0.0110(14) -0.0024(13)
S2 0.0389(16) 0.039(2) 0.0462(19) -0.0037(15) -0.0060(15) -0.0029(15)
S3 0.058(2) 0.039(2) 0.0351(17) -0.0041(15) -0.0092(16) -0.0018(16)
S4 0.0390(16) 0.0322(18) 0.0467(19) 0.0000(14) -0.0075(15) -0.0026(14)
S5 0.052(2) 0.039(2) 0.084(3) -0.008(2) -0.028(2) 0.0009(18)
Si11 0.045(2) 0.054(3) 0.045(2) 0.0045(19) -0.0059(19) 0.0011(19)
Si12 0.048(2) 0.043(2) 0.043(2) -0.0017(18) -0.0130(18) -0.0048(19)
Si21 0.047(2) 0.047(3) 0.053(3) -0.001(2) -0.007(2) -0.0026(19)
Si22 0.056(2) 0.073(4) 0.041(2) -0.001(2) -0.005(2) 0.017(2)
Si31 0.0312(16) 0.046(2) 0.0406(19) -0.0042(17) -0.0091(15) 0.0009(15)
Si32 0.0320(16) 0.039(2) 0.0419(19) 0.0033(16) -0.0112(15) -0.0023(15)
Si41 0.044(2) 0.045(3) 0.065(3) -0.009(2) -0.018(2) -0.0007(19)
Si42 0.0390(18) 0.040(2) 0.042(2) 0.0004(16) -0.0089(17) 0.0025(16)
O11 0.044(5) 0.038(6) 0.039(5) 0.001(4) -0.010(4) -0.006(4)
O12 0.045(5) 0.029(5) 0.048(6) 0.009(4) -0.020(5) -0.006(4)
O13 0.057(6) 0.035(6) 0.041(5) 0.000(4) -0.013(5) -0.003(5)
O21 0.048(5) 0.036(5) 0.036(5) 0.006(4) -0.009(4) 0.000(4)
O22 0.045(5) 0.056(7) 0.042(5) 0.006(5) -0.002(5) -0.004(5)
O23 0.053(6) 0.048(7) 0.066(8) -0.018(6) -0.017(6) -0.002(5)
O31 0.069(7) 0.033(6) 0.048(6) 0.008(5) -0.014(5) 0.002(5)
O32 0.063(7) 0.043(6) 0.042(6) -0.008(5) -0.005(5) -0.007(5)
O33 0.074(8) 0.044(7) 0.049(6) 0.004(5) 0.000(6) 0.001(6)
O41 0.035(5) 0.075(9) 0.065(8) 0.007(7) -0.017(5) -0.019(5)
O42 0.056(7) 0.082(10) 0.060(8) 0.003(7) -0.005(6) -0.002(7)
O43 0.054(6) 0.022(6) 0.126(13) -0.007(6) 0.018(8) 0.003(5)
O51 0.063(7) 0.043(7) 0.071(8) 0.001(6) -0.011(6) -0.012(6)
O52 0.084(10) 0.121(16) 0.067(9) 0.000(10) -0.016(8) 0.040(11)
O53 0.050(7) 0.038(8) 0.19(2) -0.001(10) 0.001(9) 0.001(6)
F11 0.048(5) 0.074(8) 0.080(8) -0.001(6) 0.005(5) -0.007(5)
F12 0.039(5) 0.123(12) 0.076(8) -0.009(7) -0.020(5) 0.019(6)
F13 0.064(6) 0.068(9) 0.134(12) -0.044(8) 0.005(7) -0.033(6)
F21 0.045(5) 0.051(6) 0.089(8) -0.003(5) 0.001(5) 0.005(4)
F22 0.065(7) 0.060(8) 0.150(14) 0.042(8) -0.005(8) -0.019(6)
F23 0.048(5) 0.100(10) 0.092(9) -0.011(7) -0.028(6) -0.014(6)
F31 0.081(7) 0.039(5) 0.055(5) -0.003(4) -0.011(5) -0.010(5)
F32 0.065(6) 0.059(7) 0.052(5) 0.008(5) -0.017(5) 0.009(5)
F33 0.070(6) 0.069(7) 0.044(5) -0.003(5) 0.006(5) -0.006(5)
F41 0.059(6) 0.051(7) 0.123(11) -0.001(7) -0.030(7) 0.015(5)
F42 0.048(5) 0.075(8) 0.096(9) 0.018(7) 0.015(6) 0.008(5)
F43 0.055(6) 0.089(10) 0.075(8) -0.004(7) -0.027(5) -0.011(6)
F51 0.069(8) 0.110(13) 0.169(17) -0.073(12) -0.058(10) 0.022(8)
F52 0.078(8) 0.101(12) 0.136(14) 0.054(11) -0.001(9) 0.023(8)
F53 0.080(8) 0.131(13) 0.065(8) -0.010(8) 0.015(7) 0.039(9)
C1 0.029(6) 0.043(9) 0.070(10) -0.010(8) -0.006(7) -0.008(6)
C2 0.047(8) 0.029(8) 0.066(10) 0.007(7) -0.005(8) -0.001(6)
C3 0.070(10) 0.038(9) 0.042(8) 0.001(6) -0.019(8) -0.001(7)
C4 0.041(7) 0.032(8) 0.072(11) -0.009(7) -0.012(8) 0.000(6)
C5 0.062(10) 0.034(9) 0.080(13) -0.007(8) -0.023(10) -0.003(8)
C110 0.037(7) 0.064(10) 0.035(7) -0.001(7) -0.014(6) 0.010(7)
C111 0.074(11) 0.052(11) 0.070(12) 0.006(9) -0.050(10) -0.014(9)
C112 0.062(10) 0.070(13) 0.052(9) 0.014(9) -0.006(8) -0.008(9)
C113 0.052(10) 0.089(18) 0.096(17) -0.040(14) 0.009(11) -0.004(10)
C120 0.051(8) 0.040(8) 0.040(7) -0.001(6) -0.011(6) 0.006(6)
C121 0.054(9) 0.060(12) 0.058(10) -0.003(8) -0.018(8) 0.006(8)
C122 0.074(12) 0.047(11) 0.083(14) -0.013(10) -0.040(11) 0.003(9)
C123 0.082(12) 0.073(14) 0.036(8) 0.006(8) -0.014(8) -0.020(10)
C210 0.050(8) 0.035(8) 0.058(9) 0.011(7) 0.002(8) 0.014(6)
C211 0.064(11) 0.12(2) 0.047(10) -0.007(11) 0.006(9) 0.025(12)
C212 0.098(17) 0.10(2) 0.12(2) -0.051(18) 0.062(19) -0.046(16)
C213 0.066(12) 0.13(2) 0.084(16) 0.003(15) -0.014(12) 0.062(15)
C220 0.052(8) 0.041(9) 0.042(7) 0.003(6) -0.001(7) 0.001(7)
C221 0.052(11) 0.13(3) 0.083(16) 0.006(16) -0.007(11) 0.002(13)
C222 0.093(17) 0.25(5) 0.079(17) 0.11(3) -0.049(15) -0.06(2)
C223 0.25(5) 0.23(5) 0.14(3) -0.15(4) -0.16(4) 0.16(4)
C310 0.037(6) 0.041(8) 0.049(8) -0.019(7) -0.014(6) 0.004(6)
C311 0.040(7) 0.063(11) 0.063(10) 0.000(9) 0.000(7) 0.008(7)
C312 0.031(6) 0.050(10) 0.090(14) -0.006(9) -0.007(8) -0.004(7)
C313 0.059(9) 0.042(9) 0.052(9) 0.008(7) -0.008(8) 0.005(8)
C320 0.043(7) 0.055(10) 0.030(6) 0.008(6) -0.018(6) -0.009(7)
C321 0.042(7) 0.050(9) 0.056(9) 0.004(8) 0.000(7) 0.007(7)
C322 0.044(7) 0.035(8) 0.044(8) -0.007(6) -0.005(6) 0.006(6)
C323 0.060(10) 0.050(10) 0.068(11) 0.011(9) -0.009(9) -0.027(8)
C410 0.040(7) 0.063(11) 0.038(7) -0.001(7) 0.000(6) 0.006(7)
C411 0.041(8) 0.067(13) 0.072(12) -0.024(10) -0.007(8) 0.009(8)
C412 0.068(12) 0.12(2) 0.067(13) -0.009(14) -0.018(11) 0.040(14)
C413 0.060(10) 0.069(15) 0.087(15) -0.024(11) -0.006(10) -0.009(10)
C420 0.051(8) 0.041(9) 0.056(9) 0.014(7) -0.015(7) 0.001(7)
C421 0.052(9) 0.049(10) 0.065(11) -0.008(8) -0.026(8) 0.016(8)
C422 0.046(7) 0.038(8) 0.051(8) 0.010(6) -0.019(7) 0.005(6)
C423 0.062(10) 0.103(18) 0.053(10) 0.047(11) -0.001(9) 0.020(11)

loop_
_atom_type_symbol
_atom_type_description
_atom_type_scat_dispersion_real
_atom_type_scat_dispersion_imag
_atom_type_scat_source
C C 0.0033 0.0016 'International Tables Vol C Tables 4.2.6.8 and 6.1.1.4'
H H 0.0000 0.0000 'International Tables Vol C Tables 4.2.6.8 and 6.1.1.4'
O O 0.0106 0.0060 'International Tables Vol C Tables 4.2.6.8 and 6.1.1.4'
F F 0.0171 0.0103 'International Tables Vol C Tables 4.2.6.8 and 6.1.1.4'
Si Si 0.0817 0.0704 'International Tables Vol C Tables 4.2.6.8 and 6.1.1.4'
S S 0.1246 0.1234 'International Tables Vol C Tables 4.2.6.8 and 6.1.1.4'
Ag Ag -0.8971 1.1015 'International Tables Vol C Tables 4.2.6.8 and 6.1.1.4'
Te Te -0.5308 1.6751 'International Tables Vol C Tables 4.2.6.8 and 6.1.1.4'

loop_
_geom_angle_atom_site_label_1
_geom_angle_atom_site_label_2
_geom_angle_atom_site_label_3
_geom_angle
_geom_angle_site_symmetry_1
_geom_angle_site_symmetry_3
C120 Te1 C110 96.3(7) . .
C120 Te1 Ag1 110.1(4) . .
C110 Te1 Ag1 106.1(5) . .
C120 Te1 Ag3 102.3(4) . .
C110 Te1 Ag3 110.6(4) . .
Ag1 Te1 Ag3 127.12(5) . .
C220 Te2 C210 98.1(6) . .
C220 Te2 Ag2 107.8(4) . .
C210 Te2 Ag2 116.5(5) . .
C220 Te2 Ag4 111.9(4) . .
C210 Te2 Ag4 103.2(5) . .
Ag2 Te2 Ag4 117.67(5) . .
C320 Te3 C310 96.9(6) . .
C320 Te3 Ag5 107.1(5) . .
C310 Te3 Ag5 105.9(4) . .
C320 Te3 Ag3 108.1(5) . .
C310 Te3 Ag3 115.7(4) . .
Ag5 Te3 Ag3 120.35(5) . .
C420 Te4 C410 95.9(6) . .
C420 Te4 Ag4 112.2(4) . .
C410 Te4 Ag4 113.6(5) . .
C420 Te4 Ag5 104.1(5) . .
C410 Te4 Ag5 109.5(5) . .
Ag4 Te4 Ag5 118.74(5) . .
O31 Ag1 O11 89.6(4) . .
O31 Ag1 O21 90.4(4) . .
O11 Ag1 O21 78.0(3) . .
O31 Ag1 Te1 115.9(3) . .
O11 Ag1 Te1 141.3(2) . .
O21 Ag1 Te1 127.0(2) . .
O32 Ag2 O21 95.3(4) . .
O32 Ag2 Te2 147.2(3) . .
O21 Ag2 Te2 115.3(3) . .
O41 Ag3 O53 90.0(5) 2_747 2_747
O41 Ag3 Te3 119.9(3) 2_747 .
O53 Ag3 Te3 99.9(5) 2_747 .
O41 Ag3 Te1 122.5(3) 2_747 .
O53 Ag3 Te1 108.9(5) 2_747 .
Te3 Ag3 Te1 109.80(5) . .
O43 Ag4 O51 97.4(5) . .
O43 Ag4 Te4 115.7(4) . .
O51 Ag4 Te4 131.1(3) . .
O43 Ag4 Te2 93.7(5) . .
O51 Ag4 Te2 85.2(3) . .
Te4 Ag4 Te2 124.38(5) . .
O12 Ag5 O22 85.8(4) . .
O12 Ag5 Te3 104.7(2) . .
O22 Ag5 Te3 92.8(3) . .
O12 Ag5 Te4 98.1(3) . .
O22 Ag5 Te4 115.2(3) . .
Te3 Ag5 Te4 145.09(5) . .
O12 S1 O13 116.3(7) . .
O12 S1 O11 112.4(7) . .
O13 S1 O11 114.6(7) . .
O12 S1 C1 104.6(8) . .
O13 S1 C1 103.2(7) . .
O11 S1 C1 103.7(7) . .
O23 S2 O22 115.5(8) . .
O23 S2 O21 115.2(7) . .
O22 S2 O21 112.9(7) . .
O23 S2 C2 103.6(8) . .
O22 S2 C2 103.6(7) . .
O21 S2 C2 104.1(8) . .
O32 S3 O33 113.1(7) . .
O32 S3 O31 115.2(7) . .
O33 S3 O31 116.7(8) . .
O32 S3 C3 104.0(8) . .
O33 S3 C3 103.5(8) . .
O31 S3 C3 102.0(8) . .
O42 S4 O43 114.6(10) . .
O42 S4 O41 115.1(8) . .
O43 S4 O41 115.6(9) . .
O42 S4 C4 105.2(9) . .
O43 S4 C4 101.3(8) . .
O41 S4 C4 102.4(8) . .
O53 S5 O51 119.1(11) . .
O53 S5 O52 111.2(13) . .
O51 S5 O52 112.1(11) . .
O53 S5 C5 103.0(9) . .
O51 S5 C5 104.8(8) . .
O52 S5 C5 105.0(10) . .
C112 Si11 C111 111.5(10) . .
C112 Si11 C113 111.7(12) . .
C111 Si11 C113 110.7(11) . .
C112 Si11 C110 108.2(8) . .
C111 Si11 C110 109.6(9) . .
C113 Si11 C110 104.8(10) . .
C122 Si12 C123 110.5(11) . .
C122 Si12 C121 111.1(10) . .
C123 Si12 C121 111.0(10) . .
C122 Si12 C120 104.9(8) . .
C123 Si12 C120 110.6(9) . .
C121 Si12 C120 108.6(8) . .
C210 Si21 C213 113.2(11) . .
C210 Si21 C212 102.8(9) . .
C213 Si21 C212 112.7(17) . .
C210 Si21 C211 112.1(9) . .
C213 Si21 C211 107.6(12) . .
C212 Si21 C211 108.5(15) . .
C223 Si22 C222 109(3) . .
C223 Si22 C221 113(2) . .
C222 Si22 C221 102.4(16) . .
C223 Si22 C220 112.5(12) . .
C222 Si22 C220 111.4(12) . .
C221 Si22 C220 108.4(10) . .
C313 Si31 C312 111.3(9) . .
C313 Si31 C311 109.2(8) . .
C312 Si31 C311 111.2(10) . .
C313 Si31 C310 108.2(8) . .
C312 Si31 C310 106.3(7) . .
C311 Si31 C310 110.5(7) . .
C323 Si32 C321 111.2(9) . .
C323 Si32 C322 113.2(9) . .
C321 Si32 C322 108.2(8) . .
C323 Si32 C320 104.1(8) . .
C321 Si32 C320 110.9(8) . .
C322 Si32 C320 109.3(7) . .
C413 Si41 C412 108.8(13) . .
C413 Si41 C411 111.8(11) . .
C412 Si41 C411 110.6(11) . .
C413 Si41 C410 108.5(9) . .
C412 Si41 C410 106.8(10) . .
C411 Si41 C410 110.2(8) . .
C422 Si42 C421 111.8(9) . .
C422 Si42 C420 109.6(8) . .
C421 Si42 C420 109.2(8) . .
C422 Si42 C423 108.6(8) . .
C421 Si42 C423 110.9(12) . .
C420 Si42 C423 106.4(10) . .
S1 O11 Ag1 117.3(6) . .
S1 O12 Ag5 125.4(6) . .
S2 O21 Ag1 110.2(6) . .
S2 O21 Ag2 118.9(6) . .
Ag1 O21 Ag2 96.8(4) . .
S2 O22 Ag5 114.7(7) . .
S3 O31 Ag1 139.5(7) . .
S3 O32 Ag2 134.3(7) . .
S4 O41 Ag3 125.3(7) . 2_757
S4 O43 Ag4 142.9(8) . .
S5 O51 Ag4 123.3(9) . .
S5 O53 Ag3 117.9(11) . 2_757
F13 C1 F12 109.7(16) . .
F13 C1 F11 106.3(15) . .
F12 C1 F11 106.2(13) . .
F13 C1 S1 112.5(11) . .
F12 C1 S1 111.3(13) . .
F11 C1 S1 110.5(11) . .
F23 C2 F22 108.5(16) . .
F23 C2 F21 109.1(14) . .
F22 C2 F21 107.6(16) . .
F23 C2 S2 111.3(13) . .
F22 C2 S2 108.6(11) . .
F21 C2 S2 111.6(11) . .
F31 C3 F33 106.7(15) . .
F31 C3 F32 107.3(13) . .
F33 C3 F32 109.3(15) . .
F31 C3 S3 111.3(13) . .
F33 C3 S3 111.9(11) . .
F32 C3 S3 110.2(12) . .
F42 C4 F43 108.6(14) . .
F42 C4 F41 107.9(15) . .
F43 C4 F41 106.9(16) . .
F42 C4 S4 112.5(13) . .
F43 C4 S4 110.0(12) . .
F41 C4 S4 110.9(11) . .
F53 C5 F51 112.2(19) . .
F53 C5 F52 109.4(19) . .
F51 C5 F52 106(2) . .
F53 C5 S5 110.5(14) . .
F51 C5 S5 109.9(14) . .
F52 C5 S5 108.7(14) . .
Si11 C110 Te1 113.9(9) . .
Si11 C110 H11A 108.8 . .
Te1 C110 H11A 108.8 . .
Si11 C110 H11B 108.8 . .
Te1 C110 H11B 108.8 . .
H11A C110 H11B 107.7 . .
Si11 C111 H11C 109.5 . .
Si11 C111 H11D 109.5 . .
H11C C111 H11D 109.5 . .
Si11 C111 H11E 109.5 . .
H11C C111 H11E 109.5 . .
H11D C111 H11E 109.5 . .
Si11 C112 H11F 109.5 . .
Si11 C112 H11G 109.5 . .
H11F C112 H11G 109.5 . .
Si11 C112 H11H 109.5 . .
H11F C112 H11H 109.5 . .
H11G C112 H11H 109.5 . .
Si11 C113 H11I 109.5 . .
Si11 C113 H11J 109.5 . .
H11I C113 H11J 109.5 . .
Si11 C113 H11K 109.5 . .
H11I C113 H11K 109.5 . .
H11J C113 H11K 109.5 . .
Si12 C120 Te1 119.5(8) . .
Si12 C120 H12A 107.4 . .
Te1 C120 H12A 107.4 . .
Si12 C120 H12B 107.4 . .
Te1 C120 H12B 107.4 . .
H12A C120 H12B 107.0 . .
Si12 C121 H12C 109.5 . .
Si12 C121 H12D 109.5 . .
H12C C121 H12D 109.5 . .
Si12 C121 H12E 109.5 . .
H12C C121 H12E 109.5 . .
H12D C121 H12E 109.5 . .
Si12 C122 H12F 109.5 . .
Si12 C122 H12G 109.5 . .
H12F C122 H12G 109.5 . .
Si12 C122 H12H 109.5 . .
H12F C122 H12H 109.5 . .
H12G C122 H12H 109.5 . .
Si12 C123 H12I 109.5 . .
Si12 C123 H12J 109.5 . .
H12I C123 H12J 109.5 . .
Si12 C123 H12K 109.5 . .
H12I C123 H12K 109.5 . .
H12J C123 H12K 109.5 . .
Si21 C210 Te2 116.9(8) . .
Si21 C210 H21A 108.1 . .
Te2 C210 H21A 108.1 . .
Si21 C210 H21B 108.1 . .
Te2 C210 H21B 108.1 . .
H21A C210 H21B 107.3 . .
Si21 C211 H21C 109.5 . .
Si21 C211 H21D 109.5 . .
H21C C211 H21D 109.5 . .
Si21 C211 H21E 109.5 . .
H21C C211 H21E 109.5 . .
H21D C211 H21E 109.5 . .
Si21 C212 H21F 109.5 . .
Si21 C212 H21G 109.5 . .
H21F C212 H21G 109.5 . .
Si21 C212 H21H 109.5 . .
H21F C212 H21H 109.5 . .
H21G C212 H21H 109.5 . .
Si21 C213 H21I 109.5 . .
Si21 C213 H21J 109.5 . .
H21I C213 H21J 109.5 . .
Si21 C213 H21K 109.5 . .
H21I C213 H21K 109.5 . .
H21J C213 H21K 109.5 . .
Si22 C220 Te2 117.4(8) . .
Si22 C220 H22A 107.9 . .
Te2 C220 H22A 107.9 . .
Si22 C220 H22B 107.9 . .
Te2 C220 H22B 107.9 . .
H22A C220 H22B 107.2 . .
Si22 C221 H22C 109.5 . .
Si22 C221 H22D 109.5 . .
H22C C221 H22D 109.5 . .
Si22 C221 H22E 109.5 . .
H22C C221 H22E 109.5 . .
H22D C221 H22E 109.5 . .
Si22 C222 H22F 109.5 . .
Si22 C222 H22G 109.5 . .
H22F C222 H22G 109.5 . .
Si22 C222 H22H 109.5 . .
H22F C222 H22H 109.5 . .
H22G C222 H22H 109.5 . .
Si22 C223 H22I 109.5 . .
Si22 C223 H22J 109.5 . .
H22I C223 H22J 109.5 . .
Si22 C223 H22K 109.5 . .
H22I C223 H22K 109.5 . .
H22J C223 H22K 109.5 . .
Si31 C310 Te3 114.2(8) . .
Si31 C310 H31A 108.7 . .
Te3 C310 H31A 108.7 . .
Si31 C310 H31B 108.7 . .
Te3 C310 H31B 108.7 . .
H31A C310 H31B 107.6 . .
Si31 C311 H31C 109.5 . .
Si31 C311 H31D 109.5 . .
H31C C311 H31D 109.5 . .
Si31 C311 H31E 109.5 . .
H31C C311 H31E 109.5 . .
H31D C311 H31E 109.5 . .
Si31 C312 H31F 109.5 . .
Si31 C312 H31G 109.5 . .
H31F C312 H31G 109.5 . .
Si31 C312 H31H 109.5 . .
H31F C312 H31H 109.5 . .
H31G C312 H31H 109.5 . .
Si32 C320 Te3 115.4(7) . .
Si32 C320 H32A 108.4 . .
Te3 C320 H32A 108.4 . .
Si32 C320 H32B 108.4 . .
Te3 C320 H32B 108.4 . .
H32A C320 H32B 107.5 . .
Si32 C321 H32C 109.5 . .
Si32 C321 H32D 109.5 . .
H32C C321 H32D 109.5 . .
Si32 C321 H32E 109.5 . .
H32C C321 H32E 109.5 . .
H32D C321 H32E 109.5 . .
Si32 C322 H32F 109.5 . .
Si32 C322 H32G 109.5 . .
H32F C322 H32G 109.5 . .
Si32 C322 H32H 109.5 . .
H32F C322 H32H 109.5 . .
H32G C322 H32H 109.5 . .
Si32 C323 H32I 109.5 . .
Si32 C323 H32J 109.5 . .
H32I C323 H32J 109.5 . .
Si32 C323 H32K 109.5 . .
H32I C323 H32K 109.5 . .
H32J C323 H32K 109.5 . .
Si41 C410 Te4 115.7(7) . .
Si41 C410 H41A 108.4 . .
Te4 C410 H41A 108.4 . .
Si41 C410 H41B 108.4 . .
Te4 C410 H41B 108.4 . .
H41A C410 H41B 107.4 . .
Si41 C411 H41C 109.5 . .
Si41 C411 H41D 109.5 . .
H41C C411 H41D 109.5 . .
Si41 C411 H41E 109.5 . .
H41C C411 H41E 109.5 . .
H41D C411 H41E 109.5 . .
Si41 C412 H41F 109.5 . .
Si41 C412 H41G 109.5 . .
H41F C412 H41G 109.5 . .
Si41 C412 H41H 109.5 . .
H41F C412 H41H 109.5 . .
H41G C412 H41H 109.5 . .
Si41 C413 H41I 109.5 . .
Si41 C413 H41J 109.5 . .
H41I C413 H41J 109.5 . .
Si41 C413 H41K 109.5 . .
H41I C413 H41K 109.5 . .
H41J C413 H41K 109.5 . .
Si42 C420 Te4 118.2(8) . .
Si42 C420 H42A 107.8 . .
Te4 C420 H42A 107.8 . .
Si42 C420 H42B 107.8 . .
Te4 C420 H42B 107.8 . .
H42A C420 H42B 107.1 . .
Si42 C421 H42C 109.5 . .
Si42 C421 H42D 109.5 . .
H42C C421 H42D 109.5 . .
Si42 C421 H42E 109.5 . .
H42C C421 H42E 109.5 . .
H42D C421 H42E 109.5 . .
Si42 C422 H42F 109.5 . .
Si42 C422 H42G 109.5 . .
H42F C422 H42G 109.5 . .
Si42 C422 H42H 109.5 . .
H42F C422 H42H 109.5 . .
H42G C422 H42H 109.5 . .
Si42 C423 H42I 109.5 . .
Si42 C423 H42J 109.5 . .
H42I C423 H42J 109.5 . .
Si42 C423 H42K 109.5 . .
H42I C423 H42K 109.5 . .
H42J C423 H42K 109.5 . .

loop_
_geom_bond_atom_site_label_1
_geom_bond_atom_site_label_2
_geom_bond_distance
_geom_bond_site_symmetry_2
Te1 C120 2.123(17) .
Te1 C110 2.150(15) .
Te1 Ag1 2.6520(15) .
Te1 Ag3 2.7609(15) .
Te2 C220 2.154(16) .
Te2 C210 2.197(16) .
Te2 Ag2 2.6430(15) .
Te2 Ag4 2.7989(16) .
Te3 C320 2.130(15) .
Te3 C310 2.158(14) .
Te3 Ag5 2.6840(14) .
Te3 Ag3 2.7452(14) .
Te4 C420 2.140(17) .
Te4 C410 2.148(16) .
Te4 Ag4 2.6726(15) .
Te4 Ag5 2.6925(15) .
Ag1 O31 2.366(12) .
Ag1 O11 2.429(11) .
Ag1 O21 2.494(11) .
Ag2 O32 2.285(11) .
Ag2 O21 2.517(11) .
Ag3 O41 2.315(11) 2_747
Ag3 O53 2.457(16) 2_747
Ag4 O43 2.372(12) .
Ag4 O51 2.383(13) .
Ag5 O12 2.502(10) .
Ag5 O22 2.557(11) .
S1 O12 1.425(10) .
S1 O13 1.430(12) .
S1 O11 1.459(11) .
S1 C1 1.807(14) .
S2 O23 1.441(13) .
S2 O22 1.451(13) .
S2 O21 1.456(11) .
S2 C2 1.834(16) .
S3 O32 1.441(13) .
S3 O33 1.445(13) .
S3 O31 1.454(12) .
S3 C3 1.81(2) .
S4 O42 1.408(15) .
S4 O43 1.434(12) .
S4 O41 1.461(13) .
S4 C4 1.821(16) .
S5 O53 1.381(18) .
S5 O51 1.393(14) .
S5 O52 1.492(18) .
S5 C5 1.85(2) .
Si11 C112 1.87(2) .
Si11 C111 1.872(19) .
Si11 C113 1.88(2) .
Si11 C110 1.900(18) .
Si12 C122 1.84(2) .
Si12 C123 1.871(19) .
Si12 C121 1.88(2) .
Si12 C120 1.883(16) .
Si21 C210 1.845(17) .
Si21 C213 1.85(2) .
Si21 C212 1.85(3) .
Si21 C211 1.88(2) .
Si22 C223 1.79(3) .
Si22 C222 1.84(3) .
Si22 C221 1.88(2) .
Si22 C220 1.886(17) .
Si31 C313 1.858(19) .
Si31 C312 1.87(2) .
Si31 C311 1.87(2) .
Si31 C310 1.900(15) .
Si32 C323 1.835(18) .
Si32 C321 1.850(17) .
Si32 C322 1.855(15) .
Si32 C320 1.898(14) .
Si41 C413 1.82(2) .
Si41 C412 1.86(3) .
Si41 C411 1.865(19) .
Si41 C410 1.894(16) .
Si42 C422 1.840(16) .
Si42 C421 1.857(19) .
Si42 C420 1.859(18) .
Si42 C423 1.86(2) .
O41 Ag3 2.315(11) 2_757
O53 Ag3 2.457(16) 2_757
F11 C1 1.34(2) .
F12 C1 1.31(2) .
F13 C1 1.31(2) .
F21 C2 1.32(2) .
F22 C2 1.32(2) .
F23 C2 1.31(2) .
F31 C3 1.33(2) .
F32 C3 1.37(2) .
F33 C3 1.34(2) .
F41 C4 1.35(2) .
F42 C4 1.31(2) .
F43 C4 1.35(2) .
F51 C5 1.29(2) .
F52 C5 1.31(3) .
F53 C5 1.25(3) .
C110 H11A 0.9900 .
C110 H11B 0.9900 .
C111 H11C 0.9800 .
C111 H11D 0.9800 .
C111 H11E 0.9800 .
C112 H11F 0.9800 .
C112 H11G 0.9800 .
C112 H11H 0.9800 .
C113 H11I 0.9800 .
C113 H11J 0.9800 .
C113 H11K 0.9800 .
C120 H12A 0.9900 .
C120 H12B 0.9900 .
C121 H12C 0.9800 .
C121 H12D 0.9800 .
C121 H12E 0.9800 .
C122 H12F 0.9800 .
C122 H12G 0.9800 .
C122 H12H 0.9800 .
C123 H12I 0.9800 .
C123 H12J 0.9800 .
C123 H12K 0.9800 .
C210 H21A 0.9900 .
C210 H21B 0.9900 .
C211 H21C 0.9800 .
C211 H21D 0.9800 .
C211 H21E 0.9800 .
C212 H21F 0.9800 .
C212 H21G 0.9800 .
C212 H21H 0.9800 .
C213 H21I 0.9800 .
C213 H21J 0.9800 .
C213 H21K 0.9800 .
C220 H22A 0.9900 .
C220 H22B 0.9900 .
C221 H22C 0.9800 .
C221 H22D 0.9800 .
C221 H22E 0.9800 .
C222 H22F 0.9800 .
C222 H22G 0.9800 .
C222 H22H 0.9800 .
C223 H22I 0.9800 .
C223 H22J 0.9800 .
C223 H22K 0.9800 .
C310 H31A 0.9900 .
C310 H31B 0.9900 .
C311 H31C 0.9800 .
C311 H31D 0.9800 .
C311 H31E 0.9800 .
C312 H31F 0.9800 .
C312 H31G 0.9800 .
C312 H31H 0.9800 .
C320 H32A 0.9900 .
C320 H32B 0.9900 .
C321 H32C 0.9800 .
C321 H32D 0.9800 .
C321 H32E 0.9800 .
C322 H32F 0.9800 .
C322 H32G 0.9800 .
C322 H32H 0.9800 .
C323 H32I 0.9800 .
C323 H32J 0.9800 .
C323 H32K 0.9800 .
C410 H41A 0.9900 .
C410 H41B 0.9900 .
C411 H41C 0.9800 .
C411 H41D 0.9800 .
C411 H41E 0.9800 .
C412 H41F 0.9800 .
C412 H41G 0.9800 .
C412 H41H 0.9800 .
C413 H41I 0.9800 .
C413 H41J 0.9800 .
C413 H41K 0.9800 .
C420 H42A 0.9900 .
C420 H42B 0.9900 .
C421 H42C 0.9800 .
C421 H42D 0.9800 .
C421 H42E 0.9800 .
C422 H42F 0.9800 .
C422 H42G 0.9800 .
C422 H42H 0.9800 .
C423 H42I 0.9800 .
C423 H42J 0.9800 .
C423 H42K 0.9800 .
